data_4034950
loop_
_publ_author_name
'Taimoory, S. Maryamdokht'
'Sadraei, S. Iraj'
'Fayoumi, Rose Anne'
'Nasri, Sarah'
'Revington, Matthew'
'Trant, John F.'

_publ_section_title
;
 Preparation and Characterization of a Small Library of Thermally-Labile
 End-Caps for Variable-Temperature Triggering of Self-Immolative Polymers.
;
_journal_issue 8
_journal_name_full 'The Journal of organic chemistry'
_journal_page_first 4427
_journal_page_last 4440
_journal_paper_doi 10.1021/acs.joc.8b00135
_journal_volume 83
_journal_year 2018
_chemical_formula_moiety 'C16 H14 N2 O6'
_chemical_formula_sum 'C16 H14 N2 O6'
_chemical_formula_weight 330.29
_space_group_crystal_system monoclinic
_space_group_IT_number 14
_space_group_name_Hall '-P 2ybc'
_space_group_name_H-M_alt 'P 1 21/c 1'
_atom_sites_solution_hydrogens mixed
_audit_creation_method SHELXL-2014/7
_cell_angle_alpha 90
_cell_angle_beta 93.621(7)
_cell_angle_gamma 90
_cell_formula_units_Z 4
_cell_length_a 17.002(4)
_cell_length_b 6.3616(11)
_cell_length_c 13.302(3)
_cell_measurement_reflns_used 9662
_cell_measurement_temperature 170(2)
_cell_measurement_theta_max 26.336
_cell_measurement_theta_min 3.069
_cell_volume 1435.9(5)
_computing_cell_refinement 'Bruker APEX-II'
_computing_data_collection 'Bruker APEX-II'
_computing_data_reduction 'Bruker APEX-II'
_computing_structure_refinement 'SHELXL-2014/7 (Sheldrick, 2014)'
_computing_structure_solution SHELXTL
_diffrn_ambient_temperature 170(2)
_diffrn_measured_fraction_theta_full 0.999
_diffrn_measured_fraction_theta_max 0.996
_diffrn_measurement_device_type 'Bruker APEX-II with Photon 100 CCD detector'
_diffrn_measurement_method 'phi and omega scans'
_diffrn_radiation_type MoK\a
_diffrn_radiation_wavelength 0.71073
_diffrn_reflns_av_R_equivalents 0.0755
_diffrn_reflns_av_unetI/netI 0.0288
_diffrn_reflns_Laue_measured_fraction_full 0.999
_diffrn_reflns_Laue_measured_fraction_max 0.996
_diffrn_reflns_limit_h_max 21
_diffrn_reflns_limit_h_min -21
_diffrn_reflns_limit_k_max 7
_diffrn_reflns_limit_k_min -7
_diffrn_reflns_limit_l_max 16
_diffrn_reflns_limit_l_min -16
_diffrn_reflns_number 36940
_diffrn_reflns_point_group_measured_fraction_full 0.999
_diffrn_reflns_point_group_measured_fraction_max 0.996
_diffrn_reflns_theta_full 25.242
_diffrn_reflns_theta_max 26.474
_diffrn_reflns_theta_min 3.069
_diffrn_source 'fine focus sealed tube'
_exptl_absorpt_coefficient_mu 0.119
_exptl_absorpt_correction_T_max 0.7454
_exptl_absorpt_correction_T_min 0.6848
_exptl_absorpt_correction_type multi-scan
_exptl_absorpt_process_details
;
sadabs 2016/2 Bruker AXS Madison WI USA
;
_exptl_crystal_colour colourless
_exptl_crystal_density_diffrn 1.528
_exptl_crystal_description plate
_exptl_crystal_F_000 688
_exptl_crystal_size_max 0.335
_exptl_crystal_size_mid 0.260
_exptl_crystal_size_min 0.087
_refine_diff_density_max 0.540
_refine_diff_density_min -0.418
_refine_diff_density_rms 0.054
_refine_ls_extinction_method none
_refine_ls_goodness_of_fit_ref 1.117
_refine_ls_hydrogen_treatment mixed
_refine_ls_matrix_type full
_refine_ls_number_parameters 221
_refine_ls_number_reflns 2952
_refine_ls_number_restraints 2
_refine_ls_restrained_S_all 1.122
_refine_ls_R_factor_all 0.0667
_refine_ls_R_factor_gt 0.0484
_refine_ls_shift/su_max 0.001
_refine_ls_shift/su_mean 0.000
_refine_ls_structure_factor_coef Fsqd
_refine_ls_weighting_details 'w=1/[\s^2^(Fo^2^)+(0.0425P)^2^+1.1983P] where P=(Fo^2^+2Fc^2^)/3'
_refine_ls_weighting_scheme calc
_refine_ls_wR_factor_gt 0.1082
_refine_ls_wR_factor_ref 0.1190
_reflns_Friedel_coverage 0.000
_reflns_number_gt 2346
_reflns_number_total 2952
_reflns_threshold_expression 'I > 2\s(I)'
_cod_data_source_file jo8b00135_si_001.cif
_cod_data_source_block HENT_22_2bis_a
_cod_original_sg_symbol_H-M 'P 21/c'
_cod_database_code 4034950
_shelx_shelxl_version_number 2014/7
_shelx_space_group_comment
;
The symmetry employed for this shelxl refinement is uniquely defined
by the following loop, which should always be used as a source of
symmetry information in preference to the above space-group names.
They are only intended as comments.
;
_shelx_estimated_absorpt_t_min 0.961
_shelx_estimated_absorpt_t_max 0.990

loop_
_space_group_symop_operation_xyz
'x, y, z'
'-x, y+1/2, -z+1/2'
'-x, -y, -z'
'x, -y-1/2, z-1/2'

loop_
_atom_site_label
_atom_site_type_symbol
_atom_site_fract_x
_atom_site_fract_y
_atom_site_fract_z
_atom_site_U_iso_or_equiv
_atom_site_adp_type
_atom_site_occupancy
_atom_site_site_symmetry_order
_atom_site_calc_flag
_atom_site_refinement_flags_posn
_atom_site_refinement_flags_adp
O1 O 0.25154(10) 0.4308(3) 0.64441(12) 0.0382(4) Uani 1 1 d . .
O2 O 0.37380(11) 0.5193(3) 0.67259(12) 0.0434(5) Uani 1 1 d . .
O3 O 0.41063(8) 0.3250(2) 0.50430(10) 0.0240(3) Uani 1 1 d . .
O4 O 0.47652(10) -0.0316(3) 0.38584(14) 0.0474(5) Uani 1 1 d D .
H4 H 0.5257(10) -0.086(4) 0.415(2) 0.071 Uiso 1 1 d D U
O5 O 0.19534(9) 0.7173(2) 0.43171(13) 0.0383(4) Uani 1 1 d . .
O6 O 0.34294(10) 0.4861(2) 0.17941(11) 0.0338(4) Uani 1 1 d . .
N1 N 0.31856(11) 0.4503(3) 0.61918(13) 0.0282(4) Uani 1 1 d . .
N2 N 0.25468(10) 0.6046(2) 0.29064(12) 0.0250(4) Uani 1 1 d . .
C1 C 0.33280(11) 0.3965(3) 0.51308(14) 0.0205(4) Uani 1 1 d . .
C2 C 0.28271(11) 0.2266(3) 0.46435(14) 0.0203(4) Uani 1 1 d . .
H2 H 0.2326 0.1788 0.4823 0.024 Uiso 1 1 calc R U
C3 C 0.32464(11) 0.1586(3) 0.39044(14) 0.0197(4) Uani 1 1 d . .
H3 H 0.3099 0.0520 0.3429 0.024 Uiso 1 1 calc R U
C4 C 0.40067(11) 0.2832(3) 0.39602(14) 0.0219(4) Uani 1 1 d . .
C5 C 0.38071(12) 0.5124(3) 0.35884(14) 0.0234(4) Uani 1 1 d . .
H5 H 0.4296 0.5979 0.3535 0.028 Uiso 1 1 calc R U
C6 C 0.33124(12) 0.5945(3) 0.44300(14) 0.0223(4) Uani 1 1 d . .
H6 H 0.3563 0.7191 0.4779 0.027 Uiso 1 1 calc R U
C7 C 0.25197(12) 0.6482(3) 0.39263(15) 0.0254(4) Uani 1 1 d . .
C8 C 0.32725(12) 0.5290(3) 0.26431(15) 0.0240(4) Uani 1 1 d . .
C9 C 0.47306(12) 0.1837(4) 0.35759(17) 0.0333(5) Uani 1 1 d . .
H9A H 0.4716 0.1958 0.2833 0.050 Uiso 1 1 calc R U
H9B H 0.5207 0.2576 0.3860 0.050 Uiso 1 1 calc R U
C10 C 0.18890(14) 0.6465(3) 0.21684(17) 0.0332(5) Uani 1 1 d . .
H10A H 0.2105 0.6974 0.1539 0.050 Uiso 1 1 calc R U
H10B H 0.1564 0.7611 0.2429 0.050 Uiso 1 1 calc R U
C11 C 0.13629(11) 0.4608(3) 0.19200(16) 0.0248(4) Uani 1 1 d . .
C12 C 0.11704(12) 0.3133(3) 0.26355(17) 0.0284(5) Uani 1 1 d . .
H12 H 0.1394 0.3240 0.3306 0.034 Uiso 1 1 calc R U
C13 C 0.06555(13) 0.1512(4) 0.23772(18) 0.0355(5) Uani 1 1 d . .
H13 H 0.0527 0.0507 0.2869 0.043 Uiso 1 1 calc R U
C14 C 0.03275(15) 0.1358(4) 0.1403(2) 0.0439(6) Uani 1 1 d . .
H14 H -0.0027 0.0245 0.1224 0.053 Uiso 1 1 calc R U
C15 C 0.05134(14) 0.2815(4) 0.06899(18) 0.0406(6) Uani 1 1 d . .
H15 H 0.0286 0.2708 0.0021 0.049 Uiso 1 1 calc R U
C16 C 0.10304(12) 0.4433(4) 0.09473(16) 0.0305(5) Uani 1 1 d . .
H16 H 0.1158 0.5432 0.0453 0.037 Uiso 1 1 calc R U

loop_
_atom_site_aniso_label
_atom_site_aniso_U_11
_atom_site_aniso_U_22
_atom_site_aniso_U_33
_atom_site_aniso_U_23
_atom_site_aniso_U_13
_atom_site_aniso_U_12
O1 0.0447(10) 0.0380(9) 0.0341(9) 0.0015(7) 0.0204(7) 0.0078(7)
O2 0.0659(12) 0.0408(9) 0.0235(8) -0.0044(7) 0.0026(8) -0.0220(9)
O3 0.0207(7) 0.0305(7) 0.0209(7) -0.0003(6) 0.0018(5) -0.0015(6)
O4 0.0401(10) 0.0514(11) 0.0518(11) 0.0126(9) 0.0125(8) 0.0251(8)
O5 0.0378(9) 0.0337(9) 0.0442(10) -0.0011(7) 0.0099(7) 0.0093(7)
O6 0.0510(10) 0.0299(8) 0.0211(8) 0.0017(6) 0.0074(7) -0.0054(7)
N1 0.0442(11) 0.0181(8) 0.0232(9) 0.0016(7) 0.0087(8) -0.0001(8)
N2 0.0300(9) 0.0178(8) 0.0268(9) 0.0051(7) 0.0002(7) -0.0035(7)
C1 0.0229(10) 0.0205(9) 0.0189(9) 0.0003(7) 0.0061(7) -0.0001(7)
C2 0.0213(9) 0.0164(9) 0.0236(10) 0.0044(7) 0.0052(8) -0.0020(7)
C3 0.0232(9) 0.0155(9) 0.0205(9) 0.0031(7) 0.0012(8) -0.0006(7)
C4 0.0210(9) 0.0262(10) 0.0186(9) 0.0001(8) 0.0029(7) -0.0013(8)
C5 0.0242(10) 0.0235(10) 0.0230(10) 0.0006(8) 0.0071(8) -0.0087(8)
C6 0.0283(10) 0.0170(9) 0.0221(10) 0.0009(7) 0.0046(8) -0.0067(8)
C7 0.0328(11) 0.0144(9) 0.0294(11) 0.0020(8) 0.0056(9) -0.0020(8)
C8 0.0331(11) 0.0155(9) 0.0241(11) 0.0029(8) 0.0062(8) -0.0067(8)
C9 0.0228(10) 0.0450(13) 0.0328(12) 0.0002(10) 0.0082(9) 0.0047(10)
C10 0.0407(13) 0.0213(10) 0.0361(12) 0.0087(9) -0.0083(10) -0.0019(9)
C11 0.0203(10) 0.0216(10) 0.0328(11) 0.0023(8) 0.0041(8) 0.0058(8)
C12 0.0272(11) 0.0266(10) 0.0319(11) 0.0029(9) 0.0046(9) 0.0042(9)
C13 0.0306(12) 0.0310(12) 0.0463(14) 0.0053(10) 0.0124(10) -0.0029(9)
C14 0.0359(13) 0.0416(14) 0.0548(16) -0.0096(12) 0.0075(12) -0.0149(11)
C15 0.0360(13) 0.0511(15) 0.0345(13) -0.0085(11) -0.0001(10) -0.0059(11)
C16 0.0262(11) 0.0356(12) 0.0300(11) 0.0030(9) 0.0049(9) 0.0020(9)

loop_
_atom_type_symbol
_atom_type_description
_atom_type_scat_dispersion_real
_atom_type_scat_dispersion_imag
_atom_type_scat_source
C C 0.0033 0.0016 'International Tables Vol C Tables 4.2.6.8 and 6.1.1.4'
H H 0.0000 0.0000 'International Tables Vol C Tables 4.2.6.8 and 6.1.1.4'
N N 0.0061 0.0033 'International Tables Vol C Tables 4.2.6.8 and 6.1.1.4'
O O 0.0106 0.0060 'International Tables Vol C Tables 4.2.6.8 and 6.1.1.4'

loop_
_geom_angle_atom_site_label_1
_geom_angle_atom_site_label_2
_geom_angle_atom_site_label_3
_geom_angle
C1 O3 C4 95.12(13)
C9 O4 H4 118.2(16)
O1 N1 O2 125.15(18)
O1 N1 C1 116.79(18)
O2 N1 C1 117.97(18)
C7 N2 C8 113.59(17)
C7 N2 C10 123.18(18)
C8 N2 C10 123.12(18)
O3 C1 N1 111.26(16)
O3 C1 C2 104.03(15)
N1 C1 C2 117.04(16)
O3 C1 C6 100.99(15)
N1 C1 C6 112.45(15)
C2 C1 C6 109.57(15)
C3 C2 C1 103.82(16)
C3 C2 H2 128.1
C1 C2 H2 128.1
C2 C3 C4 106.93(17)
C2 C3 H3 126.5
C4 C3 H3 126.5
O3 C4 C9 111.42(16)
O3 C4 C3 100.88(14)
C9 C4 C3 118.57(17)
O3 C4 C5 98.64(14)
C9 C4 C5 116.72(17)
C3 C4 C5 107.68(15)
C8 C5 C6 104.79(17)
C8 C5 C4 115.76(16)
C6 C5 C4 101.77(15)
C8 C5 H5 111.3
C6 C5 H5 111.3
C4 C5 H5 111.3
C7 C6 C5 105.61(16)
C7 C6 C1 115.35(16)
C5 C6 C1 99.85(15)
C7 C6 H6 111.7
C5 C6 H6 111.7
C1 C6 H6 111.7
O5 C7 N2 124.8(2)
O5 C7 C6 127.4(2)
N2 C7 C6 107.79(17)
O6 C8 N2 124.5(2)
O6 C8 C5 127.3(2)
N2 C8 C5 108.19(16)
O4 C9 C4 109.72(18)
O4 C9 H9A 109.7
C4 C9 H9A 109.7
O4 C9 H9B 109.7
C4 C9 H9B 109.7
H9A C9 H9B 108.2
N2 C10 C11 114.94(16)
N2 C10 H10A 108.5
C11 C10 H10A 108.5
N2 C10 H10B 108.5
C11 C10 H10B 108.5
H10A C10 H10B 107.5
C16 C11 C12 119.1(2)
C16 C11 C10 118.05(19)
C12 C11 C10 122.78(19)
C13 C12 C11 120.4(2)
C13 C12 H12 119.8
C11 C12 H12 119.8
C14 C13 C12 119.9(2)
C14 C13 H13 120.1
C12 C13 H13 120.1
C15 C14 C13 120.1(2)
C15 C14 H14 120.0
C13 C14 H14 120.0
C14 C15 C16 120.0(2)
C14 C15 H15 120.0
C16 C15 H15 120.0
C15 C16 C11 120.5(2)
C15 C16 H16 119.8
C11 C16 H16 119.8

loop_
_geom_bond_atom_site_label_1
_geom_bond_atom_site_label_2
_geom_bond_distance
O1 N1 1.214(2)
O2 N1 1.223(2)
O3 C1 1.411(2)
O3 C4 1.464(2)
O4 C9 1.420(3)
O4 H4 0.965(9)
O5 C7 1.206(3)
O6 C8 1.208(2)
N1 C1 1.487(2)
N2 C7 1.388(3)
N2 C8 1.389(3)
N2 C10 1.465(3)
C1 C2 1.498(3)
C1 C6 1.567(3)
C2 C3 1.323(3)
C2 H2 0.9500
C3 C4 1.514(3)
C3 H3 0.9500
C4 C9 1.502(3)
C4 C5 1.570(3)
C5 C8 1.508(3)
C5 C6 1.534(3)
C5 H5 1.0000
C6 C7 1.506(3)
C6 H6 1.0000
C9 H9A 0.9900
C9 H9B 0.9900
C10 C11 1.506(3)
C10 H10A 0.9900
C10 H10B 0.9900
C11 C16 1.383(3)
C11 C12 1.390(3)
C12 C13 1.382(3)
C12 H12 0.9500
C13 C14 1.382(4)
C13 H13 0.9500
C14 C15 1.377(4)
C14 H14 0.9500
C15 C16 1.382(3)
C15 H15 0.9500
C16 H16 0.9500
